data_2000881
loop_
_publ_author_name
'Jones, P. G.'
'D\"olle, A.'
'Kirby, A. J.'
'Parker, J. K.'

_publ_section_title
;
 Bond length and reactivity. The effect of \b-fluorine. Structures of
 the 4-methyl-, 4-chloro- and 4-nitrobenzenesulfonate esters of
 2-fluoro-2-phenylethanol
;
_journal_issue 5
_journal_name_full 'Acta Crystallographica Section C'
_journal_page_first 838
_journal_page_last 841
_journal_paper_doi 10.1107/S0108270191012180
_journal_volume 48
_journal_year 1992
_chemical_formula_sum 'C14 H12 F N O5 S'
_chemical_formula_weight 325.31
_space_group_IT_number 14
_space_group_name_Hall '-P 2yn'
_space_group_name_H-M_alt 'P 1 21/n 1'
_symmetry_cell_setting monoclinic
_symmetry_space_group_name_Hall '-P 2yn'
_symmetry_space_group_name_H-M 'P 1 21/n 1'
_cell_angle_alpha 90
_cell_angle_beta 91.35(2)
_cell_angle_gamma 90
_cell_formula_units_Z 4
_cell_length_a 5.7308(8)
_cell_length_b 24.877(5)
_cell_length_c 10.1784(14)
_cell_volume 1450.7(4)
_diffrn_radiation_type Mo
_diffrn_radiation_wavelength 0.71069
_exptl_absorpt_coefficient_mu 0.25
_exptl_crystal_density_diffrn 1.489
_exptl_crystal_F_000 672
_cod_data_source_file ha0053.cif
_cod_data_source_block ha0053c
_cod_original_cell_volume 1450.7
_cod_original_formula_sum 'C14 H12 F1 N1 O5 S1'
_cod_database_code 2000881

loop_
_space_group_symop_id
_space_group_symop_operation_xyz
1 x,y,z
2 -x+1/2,y+1/2,-z+1/2
3 -x,-y,-z
4 x+1/2,-y+1/2,z+1/2

loop_
_atom_site_label
_atom_site_fract_x
_atom_site_fract_y
_atom_site_fract_z
_atom_site_U_iso_or_equiv
S .2297(2) .25420(10) .22720(10) .0670(10)
O(1) .3822(4) .30510(10) .2595(2) .0690(10)
O(2) -.0053(4) .26320(10) .2622(3) .0910(10)
O(3) .2837(5) .24190(10) .0949(2) .0910(10)
C(11) .3498(5) .20440(10) .3323(3) .0520(10)
C(12) .5553(5) .18050(10) .2991(3) .0640(10)
C(13) .6478(6) .14070(10) .3788(3) .0700(10)
C(14) .5291(6) .12640(10) .4893(3) .0660(10)
C(15) .3234(6) .15050(10) .5246(3) .0670(10)
C(16) .2323(5) .19040(10) .4440(3) .0600(10)
N .6275(8) .0836(2) .5716(4) .107(2)
O(4) .8257(8) .0679(2) .5488(4) .163(2)
O(5) .5166(7) .0687(2) .6635(5) .172(2)
C(1) .4992(6) .38000(10) .3910(3) .0760(10)
C(2) .3605(7) .32990(10) .3886(3) .0700(10)
F .7284(5) .3707(2) .3700(3) .131(2)
F' .4995(18) .4004(4) .2757(10) .098(4)
C(21) .4735(5) .41170(10) .5144(3) .0590(10)
C(22) .2777(6) .44310(10) .5323(3) .0720(10)
C(23) .2553(6) .47380(10) .6421(4) .0770(10)
C(24) .4301(7) .47430(10) .7369(3) .0780(10)
C(25) .6240(7) .4429(2) .7203(4) .0830(10)
C(26) .6469(6) .41100(10) .6107(3) .0720(10)
H(12) .6346 .1918 .2218 ?
H(13) .7922 .1234 .3586 ?
H(15) .2476 .1401 .6037 ?
H(16) .0888 .2081 .4646 ?
H(1) .4417 .4019 .3197 ?
H(2A) .4140 .3058 .4566 ?
H(2B) .1998 .3385 .4028 ?
H(22) .1563 .4433 .4657 ?
H(23) .1169 .4949 .6532 ?
H(24) .4152 .4962 .8139 ?
H(25) .7463 .4436 .7864 ?
H(26) .7821 .3886 .6013 ?
